data_8102954
loop_
_publ_author_name
'Dashjav, E.'
'Schnelle, W.'
'Wagner, F. R.'
'Kreiner, G.'
'Kniep, R.'

_publ_section_title
;
Crystal structure of praseodymium dimolybdenum disilicide carbide, 
PrMo~2~Si~2~C
;
_journal_issue 3
_journal_name_full 'Zeitschrift f\"ur Kristallographie - New Crystal Structures'
_journal_page_first 267
_journal_page_last 268
_journal_volume 221
_journal_year 2006
_chemical_formula_moiety 'C Mo2 Pr Si2'
_chemical_formula_sum 'C Mo2 Pr Si2'
_chemical_formula_weight 400.98
_chemical_name_common 'praseodymium dimolybdenum disilicide carbide'
_chemical_name_systematic
;
 praseodymium dimolybdenum disilicide carbide
;
_space_group_IT_number 123
_symmetry_cell_setting tetragonal
_symmetry_Int_Tables_number 123
_symmetry_space_group_name_Hall '-P 4 2'
_symmetry_space_group_name_H-M 'P 4/m m m'
_atom_sites_solution_primary direct
_atom_sites_solution_secondary difmap
_cell_angle_alpha 90.00
_cell_angle_beta 90.00
_cell_angle_gamma 90.00
_cell_formula_units_Z 1
_cell_length_a 4.2139(3)
_cell_length_b 4.2139(3)
_cell_length_c 5.4093(4)
_cell_measurement_reflns_used 14
_cell_measurement_temperature 295(2)
_cell_measurement_theta_max 85
_cell_measurement_theta_min 10
_cell_volume 96.053(12)
_computing_cell_refinement 'CrystalClear (Rigaku Corp., 2000)'
_computing_data_collection 'CrystalClear (Rigaku Corp., 2000)'
_computing_data_reduction 'CrystalClear (Rigaku Corp., 2000)'
_computing_molecular_graphics 'Diamond Vers. 2.0 [4]'
_computing_structure_refinement 'SHELXL-97 [3]'
_computing_structure_solution 'SHELXS-97 [3]'
_diffrn_ambient_temperature 295.1500
_diffrn_detector_area_resol_mean 14.6306
_diffrn_measured_fraction_theta_full 0.972
_diffrn_measured_fraction_theta_max 0.936
_diffrn_measurement_details
;
scan:
    Number of images: 300
               Slice: 0.0000 - 240.0000
         Image width: 0.8000
            Exp time: 40.0000
       Rotation axis: Phi
               Omega: 0.0000
                 Chi: 0.0000
                 Phi: 0.0000
                 XTD: 42.4100
              2theta: -25.0000
scan:
    Number of images: 70
               Slice: -38.0000 - 18.0000
         Image width: 0.8000
            Exp time: 40.0000
       Rotation axis: Omega
               Omega: 0.0000
                 Chi: -90.0000
                 Phi: 5.0000
                 XTD: 42.4100
              2theta: -25.0000

;
_diffrn_measurement_device 'Rigaku AFC-7 & Mercury 70 CCD'
_diffrn_measurement_device_details
;
AFC7: Eulerian 3-circle
;
_diffrn_measurement_method dtprofit.ref
_diffrn_orient_matrix_type d*Trek
_diffrn_orient_matrix_UB_11 0.0920
_diffrn_orient_matrix_UB_12 -0.1991
_diffrn_orient_matrix_UB_13 0.0902
_diffrn_orient_matrix_UB_21 -0.0049
_diffrn_orient_matrix_UB_22 -0.0998
_diffrn_orient_matrix_UB_23 -0.2151
_diffrn_orient_matrix_UB_31 0.1704
_diffrn_orient_matrix_UB_32 0.0636
_diffrn_orient_matrix_UB_33 -0.0334
_diffrn_radiation_detector CCD
_diffrn_radiation_monochromator 'Graphite Monochromator'
_diffrn_radiation_source 'Sealed Tube'
_diffrn_radiation_type 'Mo K\a'
_diffrn_radiation_wavelength 0.7107
_diffrn_reflns_av_R_equivalents 0.0344
_diffrn_reflns_av_sigmaI/netI 0.0247
_diffrn_reflns_limit_h_max 6
_diffrn_reflns_limit_h_min -6
_diffrn_reflns_limit_k_max 5
_diffrn_reflns_limit_k_min -6
_diffrn_reflns_limit_l_max 6
_diffrn_reflns_limit_l_min -8
_diffrn_reflns_number 813
_diffrn_reflns_reduction_process 'Lp corrections applied'
_diffrn_reflns_theta_full 25.00
_diffrn_reflns_theta_max 32.76
_diffrn_reflns_theta_min 3.77
_diffrn_source_current 40.0000
_diffrn_source_power 2.0000
_diffrn_source_voltage 50.0000
_exptl_absorpt_coefficient_mu 19.293
_exptl_absorpt_correction_T_max 0.825
_exptl_absorpt_correction_T_min 0.561
_exptl_absorpt_correction_type multi-scan
_exptl_absorpt_process_details
;
  CrystalClear (Rigaku Corp., 2000)
;
_exptl_crystal_colour 'metallic dark grey'
_exptl_crystal_density_diffrn 6.932
_exptl_crystal_density_method 'not measured'
_exptl_crystal_description plate
_exptl_crystal_F_000 177
_exptl_crystal_size_max 0.04
_exptl_crystal_size_mid 0.02
_exptl_crystal_size_min 0.01
_refine_diff_density_max 1.419
_refine_diff_density_min -2.409
_refine_diff_density_rms 0.420
_refine_ls_extinction_coef 0.66(3)
_refine_ls_extinction_expression Fc^*^=kFc[1+0.001xFc^2^\l^3^/sin(2\q)]^-1/4^
_refine_ls_extinction_method SHELXL
_refine_ls_goodness_of_fit_ref 1.339
_refine_ls_matrix_type full
_refine_ls_number_parameters 12
_refine_ls_number_reflns 131
_refine_ls_number_restraints 0
_refine_ls_restrained_S_all 1.339
_refine_ls_R_factor_all 0.0203
_refine_ls_R_factor_gt 0.0203
_refine_ls_shift/su_max 0.000
_refine_ls_shift/su_mean 0.000
_refine_ls_structure_factor_coef Fsqd
_refine_ls_weighting_details 'calc w=1/[\s^2^(Fo^2^)+(0.0212P)^2^+0.0105P] where P=(Fo^2^+2Fc^2^)/3'
_refine_ls_weighting_scheme calc
_refine_ls_wR_factor_gt 0.0424
_refine_ls_wR_factor_ref 0.0424
_reflns_number_gt 130
_reflns_number_total 131
_reflns_threshold_expression >2sigma(I)
_cod_data_source_file 409892.cff
_cod_data_source_block prmo2si2c
_cod_depositor_comments
;
The following automatic conversions were performed:
'_exptl_absorpt_correction_type' value 'Multi-scan' changed to
'multi-scan' according to
'/home/saulius/struct/CIF-dictionaries/cif_core.dic' dictionary named
'cif_core.dic' version 2.4.1 from 2010-06-29.

Automatic conversion script
Id: cif_fix_enum 1555 2011-01-17 13:19:09Z saulius 
;
_cod_original_cell_volume 96.053(11)
_cod_original_sg_symbol_Hall '-P4 2'
_cod_original_sg_symbol_H-M 'P4/m m m'
_cod_database_code 8102954

loop_
_symmetry_equiv_pos_as_xyz
'x, y, z'
'-x, -y, z'
'x, -y, -z'
'-x, y, -z'
'-y, -x, -z'
'y, x, -z'
'y, -x, z'
'-y, x, z'
'-x, -y, -z'
'x, y, -z'
'-x, y, z'
'x, -y, z'
'y, x, z'
'-y, -x, z'
'-y, x, -z'
'y, -x, -z'

loop_
_atom_site_label
_atom_site_type_symbol
_atom_site_fract_x
_atom_site_fract_y
_atom_site_fract_z
_atom_site_U_iso_or_equiv
_atom_site_adp_type
_atom_site_occupancy
_atom_site_symmetry_multiplicity
_atom_site_Wyckoff_symbol
_atom_site_calc_flag
_atom_site_refinement_flags
_atom_site_disorder_assembly
_atom_site_disorder_group
Si Si 0.5000 0.5000 0.2788(3) 0.0056(3) Uani 1 2 h d S . .
Mo Mo 0.0000 0.5000 0.0000 0.0050(2) Uani 1 2 f d S . .
Pr Pr 0.0000 0.0000 0.5000 0.0061(2) Uani 1 1 b d S . .
C C 0.0000 0.0000 0.0000 0.0067(14) Uani 1 1 a d S . .

loop_
_atom_site_aniso_label
_atom_site_aniso_U_11
_atom_site_aniso_U_22
_atom_site_aniso_U_33
_atom_site_aniso_U_23
_atom_site_aniso_U_13
_atom_site_aniso_U_12
Si 0.0052(4) 0.0052(4) 0.0064(7) 0.000 0.000 0.000
Mo 0.0038(3) 0.0049(3) 0.0064(3) 0.000 0.000 0.000
Pr 0.0059(2) 0.0059(2) 0.0064(3) 0.000 0.000 0.000
C 0.0066(18) 0.0066(18) 0.007(4) 0.000 0.000 0.000

loop_
_atom_type_symbol
_atom_type_description
_atom_type_scat_dispersion_real
_atom_type_scat_dispersion_imag
_atom_type_scat_source
C C 0.0033 0.0016 'International Tables Vol C Tables 4.2.6.8 and 6.1.1.4'
Si Si 0.0817 0.0704 'International Tables Vol C Tables 4.2.6.8 and 6.1.1.4'
Mo Mo -1.6832 0.6857 'International Tables Vol C Tables 4.2.6.8 and 6.1.1.4'
Pr Pr -0.2180 2.8214 'International Tables Vol C Tables 4.2.6.8 and 6.1.1.4'

loop_
_geom_angle_atom_site_label_1
_geom_angle_atom_site_label_2
_geom_angle_atom_site_label_3
_geom_angle
_geom_angle_site_symmetry_1
_geom_angle_site_symmetry_3
_geom_angle_publ_flag
C Pr C 180.0 1_556 . ?
C Pr Si 111.88(3) 1_556 1_445 ?
C Pr Si 68.12(3) . 1_445 ?
C Pr Si 68.12(3) 1_556 9_666 ?
C Pr Si 111.88(3) . 9_666 ?
Si Pr Si 180.00(6) 1_445 9_666 ?
C Pr Si 111.88(3) 1_556 . ?
C Pr Si 68.12(3) . . ?
Si Pr Si 136.24(6) 1_445 . ?
Si Pr Si 43.76(6) 9_666 . ?
C Pr Si 68.12(3) 1_556 9_556 ?
C Pr Si 111.88(3) . 9_556 ?
Si Pr Si 43.76(6) 1_445 9_556 ?
Si Pr Si 136.24(6) 9_666 9_556 ?
Si Pr Si 180.0 . 9_556 ?
C Pr Si 111.88(3) 1_556 1_455 ?
C Pr Si 68.12(3) . 1_455 ?
Si Pr Si 82.02(2) 1_445 1_455 ?
Si Pr Si 97.98(2) 9_666 1_455 ?
Si Pr Si 82.02(2) . 1_455 ?
Si Pr Si 97.98(2) 9_556 1_455 ?
C Pr Si 111.88(3) 1_556 1_545 ?
C Pr Si 68.12(3) . 1_545 ?
Si Pr Si 82.02(2) 1_445 1_545 ?
Si Pr Si 97.98(2) 9_666 1_545 ?
Si Pr Si 82.02(2) . 1_545 ?
Si Pr Si 97.98(2) 9_556 1_545 ?
Si Pr Si 136.24(6) 1_455 1_545 ?
C Pr Si 68.12(3) 1_556 9_566 ?
C Pr Si 111.88(3) . 9_566 ?
Si Pr Si 97.98(2) 1_445 9_566 ?
Si Pr Si 82.02(2) 9_666 9_566 ?
Si Pr Si 97.98(2) . 9_566 ?
Si Pr Si 82.02(2) 9_556 9_566 ?
Si Pr Si 43.76(6) 1_455 9_566 ?
Si Pr Si 180.0 1_545 9_566 ?
C Pr Si 68.12(3) 1_556 9_656 ?
C Pr Si 111.88(3) . 9_656 ?
Si Pr Si 97.98(2) 1_445 9_656 ?
Si Pr Si 82.02(2) 9_666 9_656 ?
Si Pr Si 97.98(2) . 9_656 ?
Si Pr Si 82.02(2) 9_556 9_656 ?
Si Pr Si 180.0 1_455 9_656 ?
Si Pr Si 43.76(6) 1_545 9_656 ?
Si Pr Si 136.24(6) 9_566 9_656 ?
C Pr Mo 142.081(3) 1_556 1_545 ?
C Pr Mo 37.919(3) . 1_545 ?
Si Pr Mo 45.79(2) 1_445 1_545 ?
Si Pr Mo 134.21(2) 9_666 1_545 ?
Si Pr Mo 96.27(3) . 1_545 ?
Si Pr Mo 83.73(3) 9_556 1_545 ?
Si Pr Mo 96.27(3) 1_455 1_545 ?
Si Pr Mo 45.79(2) 1_545 1_545 ?
Si Pr Mo 134.21(2) 9_566 1_545 ?
Si Pr Mo 83.73(3) 9_656 1_545 ?
C Pr Mo 37.919(3) 1_556 5_656 ?
C Pr Mo 142.081(3) . 5_656 ?
Si Pr Mo 134.21(2) 1_445 5_656 ?
Si Pr Mo 45.79(2) 9_666 5_656 ?
Si Pr Mo 83.73(3) . 5_656 ?
Si Pr Mo 96.27(3) 9_556 5_656 ?
Si Pr Mo 134.21(2) 1_455 5_656 ?
Si Pr Mo 83.73(3) 1_545 5_656 ?
Si Pr Mo 96.27(3) 9_566 5_656 ?
Si Pr Mo 45.79(2) 9_656 5_656 ?
Mo Pr Mo 128.487(3) 1_545 5_656 ?
C Mo C 180.0 1_565 . ?
C Mo Si 90.0 1_565 9_565 ?
C Mo Si 90.0 . 9_565 ?
C Mo Si 90.0 1_565 . ?
C Mo Si 90.0 . . ?
Si Mo Si 180.00(6) 9_565 . ?
C Mo Si 90.0 1_565 9_665 ?
C Mo Si 90.0 . 9_665 ?
Si Mo Si 108.82(6) 9_565 9_665 ?
Si Mo Si 71.18(6) . 9_665 ?
C Mo Si 90.0 1_565 1_455 ?
C Mo Si 90.0 . 1_455 ?
Si Mo Si 71.18(6) 9_565 1_455 ?
Si Mo Si 108.82(6) . 1_455 ?
Si Mo Si 180.0 9_665 1_455 ?
C Mo Mo 45.0 1_565 5_665 ?
C Mo Mo 135.0 . 5_665 ?
Si Mo Mo 125.101(16) 9_565 5_665 ?
Si Mo Mo 54.899(16) . 5_665 ?
Si Mo Mo 54.899(16) 9_665 5_665 ?
Si Mo Mo 125.101(16) 1_455 5_665 ?
C Mo Mo 135.0 1_565 5 ?
C Mo Mo 45.0 . 5 ?
Si Mo Mo 54.899(16) 9_565 5 ?
Si Mo Mo 125.101(16) . 5 ?
Si Mo Mo 125.101(16) 9_665 5 ?
Si Mo Mo 54.899(16) 1_455 5 ?
Mo Mo Mo 180.0 5_665 5 ?
C Mo Mo 135.0 1_565 5_655 ?
C Mo Mo 45.0 . 5_655 ?
Si Mo Mo 125.101(16) 9_565 5_655 ?
Si Mo Mo 54.899(16) . 5_655 ?
Si Mo Mo 54.899(16) 9_665 5_655 ?
Si Mo Mo 125.101(16) 1_455 5_655 ?
Mo Mo Mo 90.0 5_665 5_655 ?
Mo Mo Mo 90.0 5 5_655 ?
C Mo Mo 45.0 1_565 5_565 ?
C Mo Mo 135.0 . 5_565 ?
Si Mo Mo 54.899(16) 9_565 5_565 ?
Si Mo Mo 125.101(16) . 5_565 ?
Si Mo Mo 125.101(16) 9_665 5_565 ?
Si Mo Mo 54.899(16) 1_455 5_565 ?
Mo Mo Mo 90.0 5_665 5_565 ?
Mo Mo Mo 90.0 5 5_565 ?
Mo Mo Mo 180.0 5_655 5_565 ?
C Mo Pr 127.919(3) 1_565 1_554 ?
C Mo Pr 52.081(3) . 1_554 ?
Si Mo Pr 62.67(2) 9_565 1_554 ?
Si Mo Pr 117.33(2) . 1_554 ?
Si Mo Pr 62.67(2) 9_665 1_554 ?
Si Mo Pr 117.33(2) 1_455 1_554 ?
Mo Mo Pr 115.757(2) 5_665 1_554 ?
Mo Mo Pr 64.243(2) 5 1_554 ?
Mo Mo Pr 64.243(2) 5_655 1_554 ?
Mo Mo Pr 115.757(2) 5_565 1_554 ?
C Mo Pr 52.081(3) 1_565 1_565 ?
C Mo Pr 127.919(3) . 1_565 ?
Si Mo Pr 117.33(2) 9_565 1_565 ?
Si Mo Pr 62.67(2) . 1_565 ?
Si Mo Pr 117.33(2) 9_665 1_565 ?
Si Mo Pr 62.67(2) 1_455 1_565 ?
Mo Mo Pr 64.243(2) 5_665 1_565 ?
Mo Mo Pr 115.757(2) 5 1_565 ?
Mo Mo Pr 115.757(2) 5_655 1_565 ?
Mo Mo Pr 64.243(2) 5_565 1_565 ?
Pr Mo Pr 180.0 1_554 1_565 ?
Si Si Mo 125.59(3) 9_666 5_655 ?
Si Si Mo 125.59(3) 9_666 . ?
Mo Si Mo 70.20(3) 5_655 . ?
Si Si Mo 125.59(3) 9_666 5_665 ?
Mo Si Mo 108.82(6) 5_655 5_665 ?
Mo Si Mo 70.20(3) . 5_665 ?
Si Si Mo 125.59(3) 9_666 1_655 ?
Mo Si Mo 70.20(3) 5_655 1_655 ?
Mo Si Mo 108.82(6) . 1_655 ?
Mo Si Mo 70.20(3) 5_665 1_655 ?
Si Si Pr 68.12(3) 9_666 1_665 ?
Mo Si Pr 138.633(18) 5_655 1_665 ?
Mo Si Pr 138.633(18) . 1_665 ?
Mo Si Pr 71.537(3) 5_665 1_665 ?
Mo Si Pr 71.537(3) 1_655 1_665 ?
Si Si Pr 68.12(3) 9_666 . ?
Mo Si Pr 71.537(3) 5_655 . ?
Mo Si Pr 71.537(3) . . ?
Mo Si Pr 138.633(18) 5_665 . ?
Mo Si Pr 138.633(18) 1_655 . ?
Pr Si Pr 136.24(6) 1_665 . ?
Si Si Pr 68.12(3) 9_666 1_655 ?
Mo Si Pr 71.537(3) 5_655 1_655 ?
Mo Si Pr 138.633(18) . 1_655 ?
Mo Si Pr 138.633(18) 5_665 1_655 ?
Mo Si Pr 71.537(3) 1_655 1_655 ?
Pr Si Pr 82.02(2) 1_665 1_655 ?
Pr Si Pr 82.02(2) . 1_655 ?
Si Si Pr 68.12(3) 9_666 1_565 ?
Mo Si Pr 138.633(18) 5_655 1_565 ?
Mo Si Pr 71.537(3) . 1_565 ?
Mo Si Pr 71.537(3) 5_665 1_565 ?
Mo Si Pr 138.633(18) 1_655 1_565 ?
Pr Si Pr 82.02(2) 1_665 1_565 ?
Pr Si Pr 82.02(2) . 1_565 ?
Pr Si Pr 136.24(6) 1_655 1_565 ?
Mo C Mo 180.0 5_655 5 ?
Mo C Mo 90.0 5_655 . ?
Mo C Mo 90.0 5 . ?
Mo C Mo 90.0 5_655 1_545 ?
Mo C Mo 90.0 5 1_545 ?
Mo C Mo 180.0 . 1_545 ?
Mo C Pr 90.0 5_655 . ?
Mo C Pr 90.0 5 . ?
Mo C Pr 90.0 . . ?
Mo C Pr 90.0 1_545 . ?
Mo C Pr 90.0 5_655 1_554 ?
Mo C Pr 90.0 5 1_554 ?
Mo C Pr 90.0 . 1_554 ?
Mo C Pr 90.0 1_545 1_554 ?
Pr C Pr 180.0 . 1_554 ?

loop_
_geom_bond_atom_site_label_1
_geom_bond_atom_site_label_2
_geom_bond_distance
_geom_bond_site_symmetry_2
_geom_bond_publ_flag
Pr C 2.70464(18) 1_556 ?
Pr C 2.70464(18) . ?
Pr Si 3.2110(7) 1_445 ?
Pr Si 3.2110(7) 9_666 ?
Pr Si 3.2110(7) . ?
Pr Si 3.2110(7) 9_556 ?
Pr Si 3.2110(7) 1_455 ?
Pr Si 3.2110(7) 1_545 ?
Pr Si 3.2110(7) 9_566 ?
Pr Si 3.2110(7) 9_656 ?
Pr Mo 3.42846(17) 1_545 ?
Pr Mo 3.42846(17) 5_656 ?
Mo C 2.10695(14) 1_565 ?
Mo C 2.10695(14) . ?
Mo Si 2.5910(10) 9_565 ?
Mo Si 2.5910(10) . ?
Mo Si 2.5910(10) 9_665 ?
Mo Si 2.5910(10) 1_455 ?
Mo Mo 2.9797(2) 5_665 ?
Mo Mo 2.9797(2) 5 ?
Mo Mo 2.9797(2) 5_655 ?
Mo Mo 2.9797(2) 5_565 ?
Mo Pr 3.42846(17) 1_554 ?
Mo Pr 3.42846(17) 1_565 ?
Si Si 2.393(4) 9_666 ?
Si Mo 2.5910(10) 5_655 ?
Si Mo 2.5910(10) 5_665 ?
Si Mo 2.5910(10) 1_655 ?
Si Pr 3.2110(7) 1_665 ?
Si Pr 3.2110(7) 1_655 ?
Si Pr 3.2110(7) 1_565 ?
C Mo 2.10695(14) 5_655 ?
C Mo 2.10695(14) 5 ?
C Mo 2.10695(14) 1_545 ?
C Pr 2.70464(18) 1_554 ?
